data_4134565
loop_
_publ_author_name
'Li, Xiaotong'
'He, Yihui'
'Kepenekian, Mika\"el'
'Guo, Peijun'
'Ke, Weijun'
'Even, Jacky'
'Katan, Claudine'
'Stoumpos, Constantinos C.'
'Schaller, Richard D.'
'Kanatzidis, Mercouri G.'

_publ_section_title
;
 Three-dimensional Lead Iodide Perovskitoid Hybrids with High X-ray
 Photoresponse.
;
_journal_name_full 'Journal of the American Chemical Society'
_journal_paper_doi 10.1021/jacs.0c00101
_journal_year 2020
_chemical_formula_sum 'C6 H10 I6 N2 Pb2'
_chemical_formula_weight 1286
_space_group_IT_number 8
_space_group_name_Hall 'I -2y'
_space_group_name_H-M_alt 'I 1 m 1'
_symmetry_cell_setting monoclinic
_symmetry_space_group_name_Hall 'I -2y'
_symmetry_space_group_name_H-M 'I 1 m 1'
_cell_angle_alpha 90
_cell_angle_beta 93.198(6)
_cell_angle_gamma 90
_cell_formula_units_Z 8
_cell_length_a 16.3698(12)
_cell_length_b 25.6376(16)
_cell_length_c 10.0435(6)
_cell_measurement_reflns_used 14513
_cell_measurement_temperature 293
_cell_measurement_theta_max 29.65
_cell_measurement_theta_min 1.94
_cell_volume 4208.5(5)
_computing_cell_refinement 'STOE X-AREA'
_computing_data_collection 'STOE X-AREA'
_computing_data_reduction 'STOE X-RED'
_computing_structure_refinement JANA2006
_computing_structure_solution JANA2006
_diffrn_ambient_temperature 293
_diffrn_detector 'image plate (34 cm diameter)'
_diffrn_detector_area_resol_mean 6.67
_diffrn_measured_fraction_theta_full 0.99
_diffrn_measured_fraction_theta_max 0.99
_diffrn_measurement_device 'four-circle diffractometer'
_diffrn_measurement_device_type 'IPDS Stoe'
_diffrn_measurement_method 'rotation method'
_diffrn_radiation_monochromator graphite
_diffrn_radiation_probe x-ray
_diffrn_radiation_source 'X-ray tube'
_diffrn_radiation_type 'Mo K\a'
_diffrn_radiation_wavelength 0.71073
_diffrn_reflns_av_R_equivalents 0.0559
_diffrn_reflns_av_unetI/netI 0.0223
_diffrn_reflns_limit_h_max 22
_diffrn_reflns_limit_h_min -19
_diffrn_reflns_limit_k_max 35
_diffrn_reflns_limit_k_min -35
_diffrn_reflns_limit_l_max 13
_diffrn_reflns_limit_l_min -13
_diffrn_reflns_number 20061
_diffrn_reflns_theta_full 29.18
_diffrn_reflns_theta_max 29.18
_diffrn_reflns_theta_min 1.48
_diffrn_source 'sealed X-ray tube, 12 x 0.4 mm long-fine focus'
_diffrn_source_current 40
_diffrn_source_power 2.00
_diffrn_source_voltage 50
_exptl_absorpt_coefficient_mu 24.768
_exptl_absorpt_correction_T_max 0.4397
_exptl_absorpt_correction_T_min 0.0429
_exptl_absorpt_correction_type numerical
_exptl_absorpt_process_details X-SHAPE
_exptl_crystal_colour red
_exptl_crystal_density_diffrn 4.0592
_exptl_crystal_description Rod
_exptl_crystal_F_000 4336
_exptl_crystal_size_max 0.2955
_exptl_crystal_size_mid 0.0484
_exptl_crystal_size_min 0.0199
_refine_diff_density_max 2.89
_refine_diff_density_min -5.19
_refine_ls_abs_structure_details '  3495 of Friedel pairs used in the refinement'
_refine_ls_extinction_method none
_refine_ls_goodness_of_fit_gt 3.53
_refine_ls_goodness_of_fit_ref 3.35
_refine_ls_hydrogen_treatment constr
_refine_ls_number_constraints 96
_refine_ls_number_parameters 213
_refine_ls_number_reflns 7376
_refine_ls_number_restraints 16
_refine_ls_R_factor_all 0.0598
_refine_ls_R_factor_gt 0.0542
_refine_ls_shift/su_max 0.0417
_refine_ls_shift/su_mean 0.0037
_refine_ls_structure_factor_coef F
_refine_ls_weighting_details w=1/(\s^2^(F)+0.0001F^2^)
_refine_ls_weighting_scheme sigma
_refine_ls_wR_factor_gt 0.0595
_refine_ls_wR_factor_ref 0.0598
_reflns_number_gt 6628
_reflns_number_total 7376
_reflns_threshold_expression I>2\s(I)
_cod_data_source_file ja0c00101_si_002.cif
_cod_data_source_block I
_cod_depositor_comments
;
The following automatic conversions were performed:

data item '_diffrn_radiation_probe' value 'X-ray' was changed to
'x-ray' in accordance with the
/home/data/users/saulius/crontab/automatic-downloads/rss-feeds/ACS/lib/dictionaries/cif_core.dic
dictionary named 'cif_core.dic' version 2.4.2 last updated on
2011-04-26.

Automatic conversion script
Id: cif_fix_values 7556 2019-12-06 15:28:31Z antanas 
;
_cod_original_sg_symbol_Hall Im
_cod_original_sg_symbol_H-M Im
_cod_database_code 4134565

loop_
_space_group_symop_id
_space_group_symop_operation_xyz
1 x,y,z
2 x,-y,z
3 x+1/2,y+1/2,z+1/2
4 x+1/2,-y+1/2,z+1/2

loop_
_atom_site_label
_atom_site_type_symbol
_atom_site_fract_x
_atom_site_fract_y
_atom_site_fract_z
_atom_site_adp_type
_atom_site_U_iso_or_equiv
_atom_site_site_symmetry_multiplicity
_atom_site_occupancy
_atom_site_calc_flag
_atom_site_refinement_flags
_atom_site_disorder_assembly
_atom_site_disorder_group
Pb1 Pb 0.95221(13) 0 0.0859(2) Uani 0.0312(7) 2 1 d . . .
Pb2 Pb 0.82668(14) 0 0.6647(2) Uani 0.0314(7) 2 1 d . . .
Pb3 Pb 1.33266(14) 0 0.0651(2) Uani 0.0303(7) 2 1 d . . .
Pb4 Pb 1.32923(11) -0.25079(7) 0.07744(18) Uani 0.0332(5) 4 1 d . . .
Pb5 Pb 0.95210(11) -0.24940(7) 0.17623(18) Uani 0.0331(5) 4 1 d . . .
Pb6 Pb 0.44868(14) 0 -0.3208(2) Uani 0.0334(7) 2 1 d . . .
I16 I 0.7717(2) 0 -0.0313(4) Uani 0.0413(13) 2 1 d . . .
I1 I 1.0113(2) 0 0.7817(4) Uani 0.0394(12) 2 1 d . . .
I2 I 1.2649(2) 0 -0.2351(4) Uani 0.0341(12) 2 1 d . . .
I3 I 0.8892(9) 0 0.3733(8) Uani 0.1102(13) 2 1 d . . .
I4 I 1.26837(18) -0.25889(14) -0.2344(3) Uani 0.0421(9) 4 1 d . . .
I5 I 1.1465(3) 0 0.1479(5) Uani 0.0496(14) 2 1 d . . .
I6 I 0.8264(3) -0.12571(12) 0.6438(4) Uani 0.0601(11) 4 1 d . . .
I7 I 0.45795(19) -0.12586(11) -0.3079(3) Uani 0.0454(10) 4 1 d . . .
I8 I 1.3884(5) -0.23002(7) 0.3762(5) Uani 0.0847(7) 4 1 d . . .
I9 I 0.9485(2) -0.12578(14) 0.0989(4) Uani 0.0628(12) 4 1 d . . .
I10 I 1.3228(2) -0.12570(14) 0.0568(4) Uani 0.0555(12) 4 1 d . . .
I11 I 0.3898(5) 0 -0.6277(7) Uani 0.0707(8) 2 1 d . . .
I12 I 1.01271(18) -0.24093(13) 0.4879(3) Uani 0.0415(9) 4 1 d . . .
I13 I 0.5177(2) 0 -0.0136(4) Uani 0.0354(12) 2 1 d . . .
I14 I 0.6364(2) 0 0.5948(5) Uani 0.0486(15) 2 1 d . . .
I15 I 1.1409(4) -0.2512(4) 0.1224(9) Uani 0.1075(10) 4 1 d . . .
C4 C 1.1777(13) 0.1124(12) 0.395(3) Uiso 0.064(3) 4 1 d . . .
N4 N 1.5339(14) -0.1187(9) 0.2168(18) Uiso 0.055(3) 4 1 d . . .
N2 N 1.2304(16) 0.1233(10) 0.497(2) Uiso 0.064(3) 4 1 d . . .
C10 C 1.5815(12) -0.1070(11) 0.324(2) Uiso 0.055(3) 4 1 d . . .
C7 C 1.6895(17) -0.1516(10) -0.0133(19) Uiso 0.055(3) 4 1 d . . .
C1 C 1.0922(18) 0.1347(11) 0.782(2) Uiso 0.064(3) 4 1 d . . .
N3 N 1.6781(14) -0.1209(9) -0.140(2) Uiso 0.055(3) 4 1 d . . .
N1 N 1.1360(15) 0.1122(10) 0.904(2) Uiso 0.064(3) 4 1 d . . .
C6 C 1.077(2) 0.1119(18) 0.552(3) Uiso 0.064(3) 4 1 d . . .
C12 C 1.6937(18) -0.1099(16) 0.200(2) Uiso 0.055(3) 4 1 d . . .
C5 C 1.1015(16) 0.1038(14) 0.429(3) Uiso 0.064(3) 4 1 d . . .
C11 C 1.6613(13) -0.0990(13) 0.316(3) Uiso 0.055(3) 4 1 d . . .
C9 C 1.5649(14) -0.1284(13) 0.100(2) Uiso 0.055(3) 4 1 d . . .
C3 C 1.2071(16) 0.1320(15) 0.620(2) Uiso 0.064(3) 4 1 d . . .
C8 C 1.6459(14) -0.1261(18) 0.097(3) Uiso 0.055(3) 4 1 d . . .
C2 C 1.1295(16) 0.127(2) 0.650(3) Uiso 0.064(3) 4 1 d . . .
H1c4 H 1.193453 0.110773 0.304827 Uiso 0.0764 4 1 d . . .
H1n4 H 1.48114 -0.120008 0.223263 Uiso 0.0656 4 1 d . . .
H1n2 H 1.282279 0.124829 0.482888 Uiso 0.0764 4 1 d . . .
H1c10 H 1.557972 -0.104407 0.409423 Uiso 0.0656 4 1 d . . .
H1c7 H 1.746776 -0.154231 0.011906 Uiso 0.0656 4 1 d . . .
H2c7 H 1.668583 -0.1863 -0.027507 Uiso 0.0656 4 1 d . . .
H1c1 H 1.08286 0.171246 0.795393 Uiso 0.0764 4 1 d . . .
H2c1 H 1.036598 0.122592 0.776259 Uiso 0.0764 4 1 d . . .
H1n3 H 1.722841 -0.121992 -0.182711 Uiso 0.0656 4 1 d . . .
H2n3 H 1.638066 -0.13423 -0.189549 Uiso 0.0656 4 1 d . . .
H3n3 H 1.666702 -0.088676 -0.121252 Uiso 0.0656 4 1 d . . .
H1n1 H 1.104632 0.114155 0.970937 Uiso 0.0764 4 1 d . . .
H2n1 H 1.14802 0.079724 0.889445 Uiso 0.0764 4 1 d . . .
H3n1 H 1.180758 0.129706 0.9223 Uiso 0.0764 4 1 d . . .
H1c6 H 1.020397 0.107121 0.569005 Uiso 0.0764 4 1 d . . .
H1c12 H 1.751476 -0.106097 0.191566 Uiso 0.0656 4 1 d . . .
H1c5 H 1.062293 0.091181 0.362361 Uiso 0.0764 4 1 d . . .
H1c11 H 1.694425 -0.085771 0.390019 Uiso 0.0656 4 1 d . . .
H1c9 H 1.530702 -0.136523 0.021637 Uiso 0.0656 4 1 d . . .
H1c3 H 1.247173 0.142355 0.688257 Uiso 0.0764 4 1 d . . .

loop_
_atom_site_aniso_label
_atom_site_aniso_type_symbol
_atom_site_aniso_U_11
_atom_site_aniso_U_22
_atom_site_aniso_U_33
_atom_site_aniso_U_12
_atom_site_aniso_U_13
_atom_site_aniso_U_23
Pb1 Pb 0.0260(11) 0.0369(13) 0.0306(12) 0 0.0008(9) 0
Pb2 Pb 0.0346(12) 0.0279(12) 0.0316(13) 0 0.0003(10) 0
Pb3 Pb 0.0320(11) 0.0340(12) 0.0250(11) 0 0.0022(9) 0
Pb4 Pb 0.0304(8) 0.0362(10) 0.0331(10) 0.0015(7) 0.0013(8) -0.0037(8)
Pb5 Pb 0.0364(9) 0.0274(8) 0.0358(9) -0.0023(7) 0.0058(8) 0.0030(8)
Pb6 Pb 0.0317(12) 0.0331(12) 0.0354(13) 0 0.0014(10) 0
I16 I 0.0239(17) 0.060(3) 0.040(2) 0 -0.0025(15) 0
I1 I 0.0279(18) 0.058(3) 0.032(2) 0 0.0009(15) 0
I2 I 0.0318(19) 0.035(2) 0.035(2) 0 0.0024(16) 0
I3 I 0.180(3) 0.121(2) 0.0340(12) 0 0.0426(16) 0
I4 I 0.0374(15) 0.0492(18) 0.0397(15) -0.0048(14) 0.0028(12) -0.0054(14)
I5 I 0.035(2) 0.072(3) 0.041(2) 0 -0.0031(16) 0
I6 I 0.086(2) 0.0215(13) 0.073(2) 0.0054(14) 0.0036(16) -0.0089(14)
I7 I 0.0495(16) 0.0180(13) 0.068(2) 0.0005(13) -0.0040(15) -0.0097(14)
I8 I 0.1495(18) 0.0701(10) 0.0314(7) 0.006(4) -0.0217(9) -0.004(2)
I9 I 0.0589(16) 0.0323(15) 0.100(3) 0.0050(13) 0.0288(17) 0.0037(16)
I10 I 0.065(2) 0.0364(17) 0.064(2) 0.0052(16) -0.0091(17) -0.0021(16)
I11 I 0.0657(12) 0.1178(18) 0.0272(10) 0 -0.0107(8) 0
I12 I 0.0362(14) 0.0465(17) 0.0413(15) -0.0046(14) -0.0007(12) -0.0049(14)
I13 I 0.0257(18) 0.050(2) 0.0300(19) 0 -0.0044(15) 0
I14 I 0.0146(16) 0.071(3) 0.060(3) 0 0.0029(16) 0
I15 I 0.0395(8) 0.161(2) 0.1259(19) 0.0185(10) 0.0384(10) 0.0457(15)

loop_
_atom_type_symbol
_atom_type_scat_dispersion_real
_atom_type_scat_dispersion_imag
_atom_type_scat_source
C 0.0033 0.0016 'International Tables Vol C tables 4.2.6.8 and 6.1.1.1'
H 0.0000 0.0000 'International Tables Vol C tables 4.2.6.8 and 6.1.1.1'
I -0.4742 1.8119 'International Tables Vol C tables 4.2.6.8 and 6.1.1.1'
N 0.0061 0.0033 'International Tables Vol C tables 4.2.6.8 and 6.1.1.1'
Pb -3.3944 10.1111 'International Tables Vol C tables 4.2.6.8 and 6.1.1.1'

loop_
_exptl_crystal_face_index_h
_exptl_crystal_face_index_k
_exptl_crystal_face_index_l
_exptl_crystal_face_perp_dist
? ? ? ?

loop_
_geom_angle_atom_site_label_1
_geom_angle_atom_site_label_2
_geom_angle_atom_site_label_3
_geom_angle_site_symmetry_1
_geom_angle_site_symmetry_2
_geom_angle_site_symmetry_3
_geom_angle
_geom_angle_publ_flag
I16 Pb1 I1 . . 1_554 88.32(11) ?
I16 Pb1 I3 . . . 89.6(3) ?
I16 Pb1 I5 . . . 169.07(14) ?
I16 Pb1 I9 . . . 89.74(8) ?
I16 Pb1 I9 . . 2_555 89.74(8) ?
I1 Pb1 I3 1_554 . . 178.0(3) ?
I1 Pb1 I5 1_554 . . 80.74(12) ?
I1 Pb1 I9 1_554 . . 92.59(9) ?
I1 Pb1 I9 1_554 . 2_555 92.59(9) ?
I3 Pb1 I5 . . . 101.3(3) ?
I3 Pb1 I9 . . . 87.40(9) ?
I3 Pb1 I9 . . 2_555 87.40(9) ?
I5 Pb1 I9 . . . 90.75(8) ?
I5 Pb1 I9 . . 2_555 90.75(8) ?
I9 Pb1 I9 . . 2_555 174.77(13) ?
I16 Pb2 I1 1_556 . . 87.70(11) ?
I16 Pb2 I3 1_556 . . 177.2(3) ?
I16 Pb2 I6 1_556 . . 93.56(8) ?
I16 Pb2 I6 1_556 . 2_555 93.56(8) ?
I16 Pb2 I14 1_556 . . 83.50(12) ?
I1 Pb2 I3 . . . 89.5(3) ?
I1 Pb2 I6 . . . 91.25(8) ?
I1 Pb2 I6 . . 2_555 91.25(8) ?
I1 Pb2 I14 . . . 171.19(14) ?
I3 Pb2 I6 . . . 86.50(8) ?
I3 Pb2 I6 . . 2_555 86.50(8) ?
I3 Pb2 I14 . . . 99.3(3) ?
I6 Pb2 I6 . . 2_555 172.55(13) ?
I6 Pb2 I14 . . . 89.31(8) ?
I6 Pb2 I14 2_555 . . 89.31(8) ?
I2 Pb3 I5 . . . 87.65(12) ?
I2 Pb3 I10 . . . 87.76(7) ?
I2 Pb3 I10 . . 2_555 87.76(7) ?
I2 Pb3 I11 . . 1_656 176.54(18) ?
I2 Pb3 I13 . . 1_655 92.97(12) ?
I5 Pb3 I10 . . . 87.69(8) ?
I5 Pb3 I10 . . 2_555 87.69(8) ?
I5 Pb3 I11 . . 1_656 88.89(18) ?
I5 Pb3 I13 . . 1_655 179.38(13) ?
I10 Pb3 I10 . . 2_555 173.69(12) ?
I10 Pb3 I11 . . 1_656 92.10(7) ?
I10 Pb3 I13 . . 1_655 92.33(8) ?
I10 Pb3 I11 2_555 . 1_656 92.10(7) ?
I10 Pb3 I13 2_555 . 1_655 92.33(8) ?
I11 Pb3 I13 1_656 . 1_655 90.49(17) ?
I4 Pb4 I6 . . 4_544 97.42(10) ?
I4 Pb4 I8 . . . 173.93(10) ?
I4 Pb4 I10 . . . 89.68(10) ?
I4 Pb4 I12 . . 4_544 88.09(9) ?
I4 Pb4 I15 . . . 83.53(18) ?
I6 Pb4 I8 4_544 . . 88.65(9) ?
I6 Pb4 I10 4_544 . . 171.24(12) ?
I6 Pb4 I12 4_544 . 4_544 90.99(11) ?
I6 Pb4 I15 4_544 . . 86.7(2) ?
I8 Pb4 I10 . . . 84.26(9) ?
I8 Pb4 I12 . . 4_544 92.04(16) ?
I8 Pb4 I15 . . . 96.7(2) ?
I10 Pb4 I12 . . 4_544 94.37(10) ?
I10 Pb4 I15 . . . 89.1(2) ?
I12 Pb4 I15 4_544 . . 170.93(19) ?
I4 Pb5 I7 4_445 . 4_545 94.50(10) ?
I4 Pb5 I8 4_445 . 4_444 90.76(16) ?
I4 Pb5 I9 4_445 . . 89.85(10) ?
I4 Pb5 I12 4_445 . . 88.07(9) ?
I4 Pb5 I15 4_445 . . 172.84(19) ?
I7 Pb5 I8 4_545 . 4_444 83.60(8) ?
I7 Pb5 I9 4_545 . . 169.02(12) ?
I7 Pb5 I12 4_545 . . 90.70(10) ?
I7 Pb5 I15 4_545 . . 88.1(2) ?
I8 Pb5 I9 4_444 . . 86.26(9) ?
I8 Pb5 I12 4_444 . . 174.08(10) ?
I8 Pb5 I15 4_444 . . 96.2(2) ?
I9 Pb5 I12 . . . 99.53(11) ?
I9 Pb5 I15 . . . 88.8(2) ?
I12 Pb5 I15 . . . 85.23(18) ?
I2 Pb6 I7 1_455 . . 91.85(7) ?
I2 Pb6 I7 1_455 . 2_555 91.85(7) ?
I2 Pb6 I11 1_455 . . 91.26(17) ?
I2 Pb6 I13 1_455 . . 91.58(12) ?
I2 Pb6 I14 1_455 . 1_554 179.50(14) ?
I7 Pb6 I7 . . 2_555 173.14(11) ?
I7 Pb6 I11 . . . 92.85(7) ?
I7 Pb6 I13 . . . 87.06(7) ?
I7 Pb6 I14 . . 1_554 88.13(7) ?
I7 Pb6 I11 2_555 . . 92.85(7) ?
I7 Pb6 I13 2_555 . . 87.06(7) ?
I7 Pb6 I14 2_555 . 1_554 88.13(7) ?
I11 Pb6 I13 . . . 177.16(18) ?
I11 Pb6 I14 . . 1_554 89.25(18) ?
I13 Pb6 I14 . . 1_554 87.92(12) ?
Pb1 I16 Pb2 . . 1_554 92.77(12) ?
Pb1 I16 N3 . . 1_455 119.5(4) ?
Pb1 I16 N3 . . 2_455 119.5(4) ?
Pb2 I16 N3 1_554 . 1_455 81.4(3) ?
Pb2 I16 N3 1_554 . 2_455 81.4(3) ?
N3 I16 N3 1_455 . 2_455 118.9(5) ?
Pb1 I1 Pb2 1_556 . . 91.21(11) ?
Pb1 I1 N1 1_556 . . 82.9(4) ?
Pb1 I1 N1 1_556 . 2_555 82.9(4) ?
Pb2 I1 N1 . . . 128.2(4) ?
Pb2 I1 N1 . . 2_555 128.2(4) ?
N1 I1 N1 . . 2_555 102.2(5) ?
Pb3 I2 Pb6 . . 1_655 88.32(11) ?
Pb3 I2 N2 . . 1_554 130.1(3) ?
Pb3 I2 N2 . . 2_554 130.1(3) ?
Pb3 I2 N1 . . 1_554 79.9(3) ?
Pb3 I2 N1 . . 2_554 79.9(3) ?
Pb6 I2 N2 1_655 . 1_554 85.5(4) ?
Pb6 I2 N2 1_655 . 2_554 85.5(4) ?
Pb6 I2 N1 1_655 . 1_554 129.9(4) ?
Pb6 I2 N1 1_655 . 2_554 129.9(4) ?
N2 I2 N2 1_554 . 2_554 98.7(5) ?
N2 I2 N1 1_554 . 1_554 67.2(5) ?
N2 I2 N1 1_554 . 2_554 137.7(5) ?
N2 I2 N1 2_554 . 1_554 137.7(5) ?
N2 I2 N1 2_554 . 2_554 67.2(5) ?
N1 I2 N1 1_554 . 2_554 95.9(5) ?
Pb1 I3 Pb2 . . . 179.6(5) ?
Pb4 I4 Pb5 . . 4_544 91.37(9) ?
Pb1 I5 Pb3 . . . 153.79(18) ?
Pb1 I5 N1 . . 1_554 82.3(4) ?
Pb1 I5 N1 . . 2_554 82.3(4) ?
Pb3 I5 N1 . . 1_554 80.8(4) ?
Pb3 I5 N1 . . 2_554 80.8(4) ?
N1 I5 N1 1_554 . 2_554 99.2(5) ?
Pb2 I6 Pb4 . . 4_445 171.75(15) ?
Pb2 I6 N3 . . 1_456 85.4(4) ?
Pb4 I6 N3 4_445 . 1_456 100.9(4) ?
Pb5 I7 Pb6 4_444 . . 173.43(12) ?
Pb5 I7 N2 4_444 . 2_454 88.2(4) ?
Pb5 I7 N3 4_444 . 1_455 94.5(3) ?
Pb6 I7 N2 . . 2_454 85.7(4) ?
Pb6 I7 N3 . . 1_455 91.4(3) ?
N2 I7 N3 2_454 . 1_455 176.1(5) ?
Pb4 I8 Pb5 . . 4_545 160.66(8) ?
Pb4 I8 N4 . . . 84.3(3) ?
Pb4 I8 N2 . . 2_555 103.6(4) ?
Pb5 I8 N4 4_545 . . 108.6(3) ?
Pb5 I8 N2 4_545 . 2_555 90.5(3) ?
N4 I8 N2 . . 2_555 92.4(5) ?
Pb1 I9 Pb5 . . . 168.46(16) ?
Pb1 I9 N1 . . 2_554 82.4(4) ?
Pb5 I9 N1 . . 2_554 102.1(4) ?
Pb3 I10 Pb4 . . . 173.17(13) ?
Pb3 I10 N4 . . . 84.1(4) ?
Pb3 I10 N1 . . 2_554 87.3(5) ?
Pb4 I10 N4 . . . 89.7(4) ?
Pb4 I10 N1 . . 2_554 99.1(5) ?
N4 I10 N1 . . 2_554 171.2(6) ?
Pb3 I11 Pb6 1_454 . . 179.5(3) ?
Pb3 I11 N4 1_454 . 1_454 77.3(3) ?
Pb3 I11 N4 1_454 . 2_454 77.3(3) ?
Pb6 I11 N4 . . 1_454 102.4(3) ?
Pb6 I11 N4 . . 2_454 102.4(3) ?
N4 I11 N4 1_454 . 2_454 92.7(5) ?
Pb4 I12 Pb5 4_445 . . 91.47(9) ?
Pb3 I13 Pb6 1_455 . . 87.13(11) ?
Pb3 I13 N4 1_455 . 1_455 83.3(3) ?
Pb3 I13 N4 1_455 . 2_455 83.3(3) ?
Pb6 I13 N4 . . 1_455 126.0(3) ?
Pb6 I13 N4 . . 2_455 126.0(3) ?
N4 I13 N4 1_455 . 2_455 105.5(4) ?
Pb2 I14 Pb6 . . 1_556 151.96(18) ?
Pb2 I14 N3 . . 1_456 74.4(3) ?
Pb2 I14 N3 . . 2_456 74.4(3) ?
Pb6 I14 N3 1_556 . 1_456 87.5(3) ?
Pb6 I14 N3 1_556 . 2_456 87.5(3) ?
N3 I14 N3 1_456 . 2_456 97.6(4) ?
Pb4 I15 Pb5 . . . 178.1(4) ?
Pb4 I15 N3 . . 4_445 88.3(4) ?
Pb4 I15 N1 . . 2_554 85.0(4) ?
Pb5 I15 N3 . . 4_445 91.5(4) ?
Pb5 I15 N1 . . 2_554 95.0(4) ?
N3 I15 N1 4_445 . 2_554 171.5(5) ?
N2 C4 C5 . . . 115(2) ?
N2 C4 H1c4 . . . 122.75 ?
C5 C4 H1c4 . . . 122.74 ?
I8 N4 I10 . . . 65.8(4) ?
I8 N4 I11 . . 1_656 90.5(4) ?
I8 N4 I13 . . 1_655 140.2(6) ?
I8 N4 C10 . . . 99.6(15) ?
I8 N4 C9 . . . 118.3(18) ?
I8 N4 H1n4 . . . 48.96 ?
I10 N4 I11 . . 1_656 70.7(4) ?
I10 N4 I13 . . 1_655 75.3(4) ?
I10 N4 C10 . . . 147.9(16) ?
I10 N4 C9 . . . 90.0(13) ?
I10 N4 H1n4 . . . 29.74 ?
I11 N4 I13 1_656 . 1_655 68.1(4) ?
I11 N4 C10 1_656 . . 81.5(15) ?
I11 N4 C9 1_656 . . 135.5(18) ?
I11 N4 H1n4 1_656 . . 54.59 ?
I13 N4 C10 1_655 . . 109.3(17) ?
I13 N4 C9 1_655 . . 68.3(17) ?
I13 N4 H1n4 1_655 . . 92.32 ?
C10 N4 C9 . . . 122(2) ?
C10 N4 H1n4 . . . 119.19 ?
C9 N4 H1n4 . . . 119.19 ?
I2 N2 I7 1_556 . 2_656 67.6(4) ?
I2 N2 I8 1_556 . 2_555 130.4(6) ?
I2 N2 C4 1_556 . . 113.2(19) ?
I2 N2 C3 1_556 . . 64.2(18) ?
I2 N2 H1n2 1_556 . . 92.45 ?
I7 N2 I8 2_656 . 2_555 63.2(4) ?
I7 N2 C4 2_656 . . 154.3(18) ?
I7 N2 C3 2_656 . . 81.7(15) ?
I7 N2 H1n2 2_656 . . 37.92 ?
I8 N2 C4 2_555 . . 108.2(17) ?
I8 N2 C3 2_555 . . 113(2) ?
I8 N2 H1n2 2_555 . . 42.72 ?
C4 N2 C3 . . . 123(2) ?
C4 N2 H1n2 . . . 118.64 ?
C3 N2 H1n2 . . . 118.64 ?
N4 C10 C11 . . . 121(2) ?
N4 C10 H1c10 . . . 119.47 ?
C11 C10 H1c10 . . . 119.49 ?
N3 C7 C8 . . . 111(2) ?
N3 C7 H1c7 . . . 109.47 ?
N3 C7 H2c7 . . . 109.47 ?
C8 C7 H1c7 . . . 109.47 ?
C8 C7 H2c7 . . . 109.47 ?
H1c7 C7 H2c7 . . . 108.07 ?
N1 C1 C2 . . . 118(2) ?
N1 C1 H1c1 . . . 109.48 ?
N1 C1 H2c1 . . . 109.47 ?
C2 C1 H1c1 . . . 109.47 ?
C2 C1 H2c1 . . . 109.47 ?
H1c1 C1 H2c1 . . . 99.57 ?
I16 N3 I6 1_655 . 1_654 85.2(5) ?
I16 N3 I7 1_655 . 1_655 121.8(6) ?
I16 N3 I14 1_655 . 1_654 66.5(4) ?
I16 N3 I15 1_655 . 4_544 156.4(7) ?
I16 N3 C7 1_655 . . 99.4(13) ?
I16 N3 H1n3 1_655 . . 79.7 ?
I16 N3 H2n3 1_655 . . 143.66 ?
I16 N3 H3n3 1_655 . . 37.74 ?
I6 N3 I7 1_654 . 1_655 113.9(5) ?
I6 N3 I14 1_654 . 1_654 73.0(4) ?
I6 N3 I15 1_654 . 4_544 71.4(4) ?
I6 N3 C7 1_654 . . 118.1(15) ?
I6 N3 H1n3 1_654 . . 10.86 ?
I6 N3 H2n3 1_654 . . 99.48 ?
I6 N3 H3n3 1_654 . . 110.3 ?
I7 N3 I14 1_655 . 1_654 68.2(4) ?
I7 N3 I15 1_655 . 4_544 67.4(4) ?
I7 N3 C7 1_655 . . 114.8(15) ?
I7 N3 H1n3 1_655 . . 124.74 ?
I7 N3 H2n3 1_655 . . 24.58 ?
I7 N3 H3n3 1_655 . . 85.44 ?
I14 N3 I15 1_654 . 4_544 102.3(5) ?
I14 N3 C7 1_654 . . 162.3(14) ?
I14 N3 H1n3 1_654 . . 79.55 ?
I14 N3 H2n3 1_654 . . 80.41 ?
I14 N3 H3n3 1_654 . . 52.8 ?
I15 N3 C7 4_544 . . 94.7(13) ?
I15 N3 H1n3 4_544 . . 77.78 ?
I15 N3 H2n3 4_544 . . 42.87 ?
I15 N3 H3n3 4_544 . . 149.64 ?
C7 N3 H1n3 . . . 109.48 ?
C7 N3 H2n3 . . . 109.47 ?
C7 N3 H3n3 . . . 109.47 ?
H1n3 N3 H2n3 . . . 109.47 ?
H1n3 N3 H3n3 . . . 109.48 ?
H2n3 N3 H3n3 . . . 109.46 ?
I1 N1 I2 . . 1_556 66.7(4) ?
I1 N1 I5 . . 1_556 68.1(5) ?
I1 N1 I9 . . 2_556 78.0(5) ?
I1 N1 I10 . . 2_556 134.7(8) ?
I1 N1 I15 . . 2_556 146.2(7) ?
I1 N1 C1 . . . 78.3(14) ?
I1 N1 H1n1 . . . 87.84 ?
I1 N1 H2n1 . . . 47.57 ?
I1 N1 H3n1 . . . 156.11 ?
I2 N1 I5 1_556 . 1_556 70.3(5) ?
I2 N1 I9 1_556 . 2_556 137.4(7) ?
I2 N1 I10 1_556 . 2_556 75.0(5) ?
I2 N1 I15 1_556 . 2_556 145.8(7) ?
I2 N1 C1 1_556 . . 103.7(15) ?
I2 N1 H1n1 1_556 . . 132.69 ?
I2 N1 H2n1 1_556 . . 25.28 ?
I2 N1 H3n1 1_556 . . 89.43 ?
I5 N1 I9 1_556 . 2_556 75.0(5) ?
I5 N1 I10 1_556 . 2_556 77.0(5) ?
I5 N1 I15 1_556 . 2_556 108.1(5) ?
I5 N1 C1 1_556 . . 145.6(17) ?
I5 N1 H1n1 1_556 . . 63.23 ?
I5 N1 H2n1 1_556 . . 51.47 ?
I5 N1 H3n1 1_556 . . 104.39 ?
I9 N1 I10 2_556 . 2_556 120.2(6) ?
I9 N1 I15 2_556 . 2_556 68.9(4) ?
I9 N1 C1 2_556 . . 91.3(15) ?
I9 N1 H1n1 2_556 . . 19.1 ?
I9 N1 H2n1 2_556 . . 112.08 ?
I9 N1 H3n1 2_556 . . 123.12 ?
I10 N1 I15 2_556 . 2_556 71.5(5) ?
I10 N1 C1 2_556 . . 135.6(17) ?
I10 N1 H1n1 2_556 . . 101.67 ?
I10 N1 H2n1 2_556 . . 88.09 ?
I10 N1 H3n1 2_556 . . 27.94 ?
I15 N1 C1 2_556 . . 95.5(15) ?
I15 N1 H1n1 2_556 . . 62.65 ?
I15 N1 H2n1 2_556 . . 154.92 ?
I15 N1 H3n1 2_556 . . 57.22 ?
C1 N1 H1n1 . . . 109.46 ?
C1 N1 H2n1 . . . 109.47 ?
C1 N1 H3n1 . . . 109.47 ?
H1n1 N1 H2n1 . . . 109.47 ?
H1n1 N1 H3n1 . . . 109.48 ?
H2n1 N1 H3n1 . . . 109.48 ?
C5 C6 C2 . . . 121(3) ?
C5 C6 H1c6 . . . 119.41 ?
C2 C6 H1c6 . . . 119.41 ?
C11 C12 C8 . . . 120(3) ?
C11 C12 H1c12 . . . 120.01 ?
C8 C12 H1c12 . . . 120.01 ?
C4 C5 C6 . . . 123(3) ?
C4 C5 H1c5 . . . 118.43 ?
C6 C5 H1c5 . . . 118.42 ?
C10 C11 C12 . . . 118(2) ?
C10 C11 H1c11 . . . 121.16 ?
C12 C11 H1c11 . . . 121.17 ?
N4 C9 C8 . . . 116(2) ?
N4 C9 H1c9 . . . 121.95 ?
C8 C9 H1c9 . . . 121.96 ?
N2 C3 C2 . . . 122(3) ?
N2 C3 H1c3 . . . 119.22 ?
C2 C3 H1c3 . . . 119.21 ?
C7 C8 C12 . . . 115(2) ?
C7 C8 C9 . . . 121(3) ?
C12 C8 C9 . . . 123(3) ?
C1 C2 C6 . . . 115(3) ?
C1 C2 C3 . . . 129(3) ?
C6 C2 C3 . . . 116(3) ?

loop_
_geom_bond_atom_site_label_1
_geom_bond_atom_site_label_2
_geom_bond_site_symmetry_1
_geom_bond_site_symmetry_2
_geom_bond_distance
_geom_bond_publ_flag
Pb1 I16 . . 3.119(4) ?
Pb1 I1 . 1_554 3.255(5) ?
Pb1 I3 . . 3.119(10) ?
Pb1 I5 . . 3.206(5) ?
Pb1 I9 . . 3.228(4) ?
Pb1 I9 . 2_555 3.228(4) ?
Pb2 I16 . 1_556 3.232(5) ?
Pb2 I1 . . 3.180(4) ?
Pb2 I3 . . 3.154(10) ?
Pb2 I6 . . 3.230(3) ?
Pb2 I6 . 2_555 3.230(3) ?
Pb2 I14 . . 3.154(4) ?
Pb3 I2 . . 3.154(4) ?
Pb3 I5 . . 3.204(5) ?
Pb3 I10 . . 3.227(4) ?
Pb3 I10 . 2_555 3.227(4) ?
Pb3 I11 . 1_656 3.174(7) ?
Pb3 I13 . 1_655 3.173(4) ?
Pb4 I4 . . 3.240(4) ?
Pb4 I6 . 4_544 3.236(4) ?
Pb4 I8 . . 3.147(6) ?
Pb4 I10 . . 3.215(4) ?
Pb4 I12 . 4_544 3.190(4) ?
Pb4 I15 . . 3.141(6) ?
Pb5 I4 . 4_445 3.194(4) ?
Pb5 I7 . 4_545 3.203(3) ?
Pb5 I8 . 4_444 3.177(6) ?
Pb5 I9 . . 3.263(4) ?
Pb5 I12 . . 3.237(4) ?
Pb5 I15 . . 3.167(7) ?
Pb6 I2 . 1_455 3.175(5) ?
Pb6 I7 . . 3.233(3) ?
Pb6 I7 . 2_555 3.233(3) ?
Pb6 I11 . . 3.178(7) ?
Pb6 I13 . . 3.226(5) ?
Pb6 I14 . 1_554 3.234(4) ?
I16 N3 . 1_455 3.60(2) ?
I16 N3 . 2_455 3.60(2) ?
I1 N1 . . 3.70(3) ?
I1 N1 . 2_555 3.70(3) ?
I2 N2 . 1_554 4.17(2) ?
I2 N2 . 2_554 4.17(2) ?
I2 N1 . 1_554 3.87(3) ?
I2 N1 . 2_554 3.87(3) ?
I5 N1 . 1_554 3.78(3) ?
I5 N1 . 2_554 3.78(3) ?
I6 N3 . 1_456 3.35(2) ?
I7 N2 . 2_454 4.11(2) ?
I7 N3 . 1_455 3.89(2) ?
I8 N4 . . 4.10(2) ?
I8 N2 . 2_555 4.00(3) ?
I9 N1 . 2_554 3.75(2) ?
I10 N4 . . 3.73(2) ?
I10 N1 . 2_554 3.36(2) ?
I11 N4 . 1_454 4.20(2) ?
I11 N4 . 2_454 4.20(2) ?
I13 N4 . 1_455 3.82(2) ?
I13 N4 . 2_455 3.82(2) ?
I14 N3 . 1_456 4.12(2) ?
I14 N3 . 2_456 4.12(2) ?
I15 N3 . 4_445 4.08(2) ?
I15 N1 . 2_554 4.18(3) ?
C4 N2 . . 1.33(3) ?
C4 C5 . . 1.33(4) ?
C4 H1c4 . . 0.96 ?
N4 C10 . . 1.33(3) ?
N4 C9 . . 1.33(3) ?
N4 H1n4 . . 0.8702 ?
N2 C3 . . 1.33(3) ?
N2 H1n2 . . 0.8699 ?
C10 C11 . . 1.33(3) ?
C10 H1c10 . . 0.9601 ?
C7 N3 . . 1.50(3) ?
C7 C8 . . 1.50(4) ?
C7 H1c7 . . 0.9599 ?
C7 H2c7 . . 0.96 ?
C1 N1 . . 1.50(3) ?
C1 C2 . . 1.50(4) ?
C1 H1c1 . . 0.96 ?
C1 H2c1 . . 0.9602 ?
N3 H1n3 . . 0.8699 ?
N3 H2n3 . . 0.8701 ?
N3 H3n3 . . 0.87 ?
N1 H1n1 . . 0.8701 ?
N1 H2n1 . . 0.87 ?
N1 H3n1 . . 0.8699 ?
C6 C5 . . 1.33(4) ?
C6 C2 . . 1.33(4) ?
C6 H1c6 . . 0.9601 ?
C12 C11 . . 1.33(4) ?
C12 C8 . . 1.33(4) ?
C12 H1c12 . . 0.9599 ?
C5 H1c5 . . 0.9601 ?
C11 H1c11 . . 0.9599 ?
C9 C8 . . 1.33(3) ?
C9 H1c9 . . 0.9601 ?
C3 C2 . . 1.33(4) ?
C3 H1c3 . . 0.9599 ?

loop_
_geom_hbond_atom_site_label_D
_geom_hbond_atom_site_label_H
_geom_hbond_atom_site_label_A
_geom_hbond_site_symmetry_D
_geom_hbond_site_symmetry_H
_geom_hbond_site_symmetry_A
_geom_hbond_distance_DH
_geom_hbond_distance_HA
_geom_hbond_distance_DA
_geom_hbond_angle_DHA
_geom_hbond_publ_flag
? ? ? ? ? ? ? ? ? ? ?

loop_
_geom_torsion_atom_site_label_1
_geom_torsion_atom_site_label_2
_geom_torsion_atom_site_label_3
_geom_torsion_atom_site_label_4
_geom_torsion_site_symmetry_1
_geom_torsion_site_symmetry_2
_geom_torsion_site_symmetry_3
_geom_torsion_site_symmetry_4
_geom_torsion
_geom_torsion_publ_flag
? ? ? ? ? ? ? ? ? ?

loop_
_restr_angle_atom_site_label_1
_restr_angle_site_symmetry_1
_restr_angle_atom_site_label_2
_restr_angle_site_symmetry_2
_restr_angle_atom_site_label_3
_restr_angle_site_symmetry_3
_restr_angle_target
_restr_angle_target_weight_param
? ? ? ? ? ? ? ?

loop_
_restr_distance_atom_site_label_1
_restr_distance_site_symmetry_1
_restr_distance_atom_site_label_2
_restr_distance_site_symmetry_2
_restr_distance_target
_restr_distance_target_weight_param
N1 . C1 . 1.5 0.001
C1 . C2 . 1.5 0.001
N3 . C7 . 1.5 0.001
C7 . C8 . 1.5 0.001
C2 . C3 . 1.33 0.001
C3 . N2 . 1.33 0.001
N2 . C4 . 1.33 0.001
C4 . C5 . 1.33 0.001
C5 . C6 . 1.33 0.001
C6 . C2 . 1.33 0.001
C8 . C9 . 1.33 0.001
C9 . N4 . 1.33 0.001
N4 . C10 . 1.33 0.001
C10 . C11 . 1.33 0.001
C11 . C12 . 1.33 0.001
C12 . C8 . 1.33 0.001

loop_
_restr_equal_angle_atom_site_label_1
_restr_equal_angle_site_symmetry_1
_restr_equal_angle_atom_site_label_2
_restr_equal_angle_site_symmetry_2
_restr_equal_angle_atom_site_label_3
_restr_equal_angle_site_symmetry_3
_restr_equal_angle_class_class_id
_restr_equal_angle_class_target_weight_param
? ? ? ? ? ? ? ?

loop_
_restr_equal_distance_atom_site_label_1
_restr_equal_distance_site_symmetry_1
_restr_equal_distance_atom_site_label_2
_restr_equal_distance_site_symmetry_2
_restr_equal_distance_class_class_id
_restr_equal_distance_class_target_weight_param
? ? ? ? ? ?

loop_
_restr_equal_torsion_atom_site_label_1
_restr_equal_torsion_site_symmetry_1
_restr_equal_torsion_atom_site_label_2
_restr_equal_torsion_site_symmetry_2
_restr_equal_torsion_atom_site_label_3
_restr_equal_torsion_site_symmetry_3
_restr_equal_torsion_atom_site_label_4
_restr_equal_torsion_site_symmetry_4
_restr_equal_torsion_class_class_id
_restr_equal_torsion_class_target_weight_param
? ? ? ? ? ? ? ? ? ?

loop_
_restr_torsion_atom_site_label_1
_restr_torsion_site_symmetry_1
_restr_torsion_atom_site_label_2
_restr_torsion_site_symmetry_2
_restr_torsion_atom_site_label_3
_restr_torsion_site_symmetry_3
_restr_torsion_atom_site_label_4
_restr_torsion_site_symmetry_4
_restr_torsion_angle_target
_restr_torsion_weight_param
? ? ? ? ? ? ? ? ? ?

loop_
_twin_individual_id
_twin_individual_mass_fraction_refined
_twin_individual_twin_matrix_11
_twin_individual_twin_matrix_12
_twin_individual_twin_matrix_13
_twin_individual_twin_matrix_21
_twin_individual_twin_matrix_22
_twin_individual_twin_matrix_23
_twin_individual_twin_matrix_31
_twin_individual_twin_matrix_32
_twin_individual_twin_matrix_33
? ? ? ? ? ? ? ? ? ? ?

loop_
_jana_atom_site_adp_c_label
_jana_atom_site_adp_c_type_symbol
_jana_atom_site_adp_c_111
_jana_atom_site_adp_c_112
_jana_atom_site_adp_c_113
_jana_atom_site_adp_c_122
_jana_atom_site_adp_c_123
_jana_atom_site_adp_c_133
_jana_atom_site_adp_c_222
_jana_atom_site_adp_c_223
_jana_atom_site_adp_c_233
_jana_atom_site_adp_c_333
? ? ? ? ? ? ? ? ? ? ? ?

loop_
_jana_atom_site_adp_d_label
_jana_atom_site_adp_d_type_symbol
_jana_atom_site_adp_d_1111
_jana_atom_site_adp_d_1112
_jana_atom_site_adp_d_1113
_jana_atom_site_adp_d_1122
_jana_atom_site_adp_d_1123
_jana_atom_site_adp_d_1133
_jana_atom_site_adp_d_1222
_jana_atom_site_adp_d_1223
_jana_atom_site_adp_d_1233
_jana_atom_site_adp_d_1333
_jana_atom_site_adp_d_2222
_jana_atom_site_adp_d_2223
_jana_atom_site_adp_d_2233
_jana_atom_site_adp_d_2333
_jana_atom_site_adp_d_3333
? ? ? ? ? ? ? ? ? ? ? ? ? ? ? ? ?

loop_
_jana_atom_site_adp_e_label
_jana_atom_site_adp_e_type_symbol
_jana_atom_site_adp_e_11111
_jana_atom_site_adp_e_11112
_jana_atom_site_adp_e_11113
_jana_atom_site_adp_e_11122
_jana_atom_site_adp_e_11123
_jana_atom_site_adp_e_11133
_jana_atom_site_adp_e_11222
_jana_atom_site_adp_e_11223
_jana_atom_site_adp_e_11233
_jana_atom_site_adp_e_11333
_jana_atom_site_adp_e_12222
_jana_atom_site_adp_e_12223
_jana_atom_site_adp_e_12233
_jana_atom_site_adp_e_12333
_jana_atom_site_adp_e_13333
_jana_atom_site_adp_e_22222
_jana_atom_site_adp_e_22223
_jana_atom_site_adp_e_22233
_jana_atom_site_adp_e_22333
_jana_atom_site_adp_e_23333
_jana_atom_site_adp_e_33333
? ? ? ? ? ? ? ? ? ? ? ? ? ? ? ? ? ? ? ? ? ? ?

loop_
_jana_atom_site_adp_f_label
_jana_atom_site_adp_f_type_symbol
_jana_atom_site_adp_f_111111
_jana_atom_site_adp_f_111112
_jana_atom_site_adp_f_111113
_jana_atom_site_adp_f_111122
_jana_atom_site_adp_f_111123
_jana_atom_site_adp_f_111133
_jana_atom_site_adp_f_111222
_jana_atom_site_adp_f_111223
_jana_atom_site_adp_f_111233
_jana_atom_site_adp_f_111333
_jana_atom_site_adp_f_112222
_jana_atom_site_adp_f_112223
_jana_atom_site_adp_f_112233
_jana_atom_site_adp_f_112333
_jana_atom_site_adp_f_113333
_jana_atom_site_adp_f_122222
_jana_atom_site_adp_f_122223
_jana_atom_site_adp_f_122233
_jana_atom_site_adp_f_122333
_jana_atom_site_adp_f_123333
_jana_atom_site_adp_f_133333
_jana_atom_site_adp_f_222222
_jana_atom_site_adp_f_222223
_jana_atom_site_adp_f_222233
_jana_atom_site_adp_f_222333
_jana_atom_site_adp_f_223333
_jana_atom_site_adp_f_233333
_jana_atom_site_adp_f_333333
? ? ? ? ? ? ? ? ? ? ? ? ? ? ? ? ? ? ? ? ? ? ? ? ? ? ? ? ? ?
